data_2104295
loop_
_publ_author_name
'Engel, J. M.'
'Ahsbahs, H.'
'Fuess, H.'
'Ehrenberg, H.'

_publ_section_title
;
 Polymorphism of K~2~Co~2~Mo~3~O~12~: variations in the packing schemes
 and changes in molybdenum coordination under high pressure
;
_journal_coeditor_code SN5075
_journal_issue 1
_journal_name_full 'Acta Crystallographica Section B'
_journal_page_first 29
_journal_page_last 35
_journal_paper_doi 10.1107/S0108768108038536
_journal_volume 65
_journal_year 2009
_chemical_formula_sum 'Co2 K2 Mo3 O12'
_chemical_formula_weight 675.88
_chemical_name_systematic
;
 ?
;
_space_group_IT_number 14
_symmetry_cell_setting monoclinic
_symmetry_space_group_name_Hall '-P 2ybc'
_symmetry_space_group_name_H-M 'P 1 21/c 1'
_atom_sites_solution_primary direct
_atom_sites_solution_secondary difmap
_audit_creation_method
;
CrysAlis RED, Oxford Diffraction Ltd.,
Version 1.171.31.4 (release 06-08-2006 CrysAlis171 .NET)
(compiled Aug  6 2006,16:44:45),
SHELXL-97
;
_cell_angle_alpha 90.00
_cell_angle_beta 108.247(2)
_cell_angle_gamma 90.00
_cell_formula_units_Z 4
_cell_length_a 7.00930(10)
_cell_length_b 8.9624(2)
_cell_length_c 19.9977(4)
_cell_measurement_reflns_used 7011
_cell_measurement_temperature 293(2)
_cell_measurement_theta_max 30.1370
_cell_measurement_theta_min 2.5068
_cell_volume 1193.09(4)
_computing_cell_refinement
;
CrysAlis RED, Oxford Diffraction Ltd.,
Version 1.171.31.4 (release 06-08-2006 CrysAlis171 .NET)
(compiled Aug  6 2006,16:44:45)
;
_computing_data_collection
;
CrysAlis CCD, Oxford Diffraction Ltd.,
Version 1.171.31.4 (release 06-08-2006 CrysAlis171 .NET)
(compiled Aug  6 2006,16:44:45)
;
_computing_data_reduction
;
CrysAlis RED, Oxford Diffraction Ltd.,
Version 1.171.31.4 (release 06-08-2006 CrysAlis171 .NET)
(compiled Aug  6 2006,16:44:45)
;
_computing_molecular_graphics 'Brandenburg et. al. Diamond 3.0b'
_computing_publication_material 'SHELXL-97 (Sheldrick, 1997)'
_computing_structure_refinement 'SHELXL-97 (Sheldrick, 1997)'
_computing_structure_solution 'SHELXS-97 (Sheldrick, 1990)'
_diffrn_ambient_temperature 298(2)
_diffrn_detector_area_resol_mean 8.4012
_diffrn_measured_fraction_theta_full 0.998
_diffrn_measured_fraction_theta_max 0.998
_diffrn_measurement_device_type
;
Oxford Diffraction Xcalibur (TM) Single Crystal X-ray Diffractometer
with Sapphire CCD Detector.
;
_diffrn_measurement_method
;
Rotation method data acquisition using omega and phi scans.
;
_diffrn_radiation_monochromator graphite
_diffrn_radiation_source 'Enhance (Mo) X-ray Source'
_diffrn_radiation_type 'Mo K\a'
_diffrn_radiation_wavelength 0.71073
_diffrn_reflns_av_R_equivalents 0.0167
_diffrn_reflns_av_sigmaI/netI 0.0157
_diffrn_reflns_limit_h_max 8
_diffrn_reflns_limit_h_min -5
_diffrn_reflns_limit_k_max 11
_diffrn_reflns_limit_k_min -11
_diffrn_reflns_limit_l_max 24
_diffrn_reflns_limit_l_min -24
_diffrn_reflns_number 8014
_diffrn_reflns_theta_full 26.37
_diffrn_reflns_theta_max 26.37
_diffrn_reflns_theta_min 2.51
_exptl_absorpt_coefficient_mu 6.590
_exptl_absorpt_correction_T_max 0.751
_exptl_absorpt_correction_T_min 0.573
_exptl_absorpt_correction_type analytical
_exptl_absorpt_process_details
;
CrysAlis RED, Oxford Diffraction Ltd.,
Version 1.171.31.4 (release 06-08-2006 CrysAlis171 .NET)
(compiled Aug  6 2006,16:44:45)
Analytical numeric absorption correction using a multifaceted crystal
   model based on expressions derived by R.C. Clark & J.S. Reid.
(Clark, R. C. & Reid, J. S. (1995). Acta Cryst. A51, 887-897)
;
_exptl_crystal_colour blue
_exptl_crystal_density_diffrn 3.763
_exptl_crystal_density_method 'not measured'
_exptl_crystal_description Prism
_exptl_crystal_F_000 1256
_exptl_crystal_size_max 0.1360
_exptl_crystal_size_mid 0.1084
_exptl_crystal_size_min 0.0610
_refine_diff_density_max 2.941
_refine_diff_density_min -1.605
_refine_ls_extinction_coef 0.0075(7)
_refine_ls_extinction_expression Fc^*^=kFc[1+0.001xFc^2^\l^3^/sin(2\q)]^-1/4^
_refine_ls_extinction_method SHELXL
_refine_ls_goodness_of_fit_ref 1.237
_refine_ls_matrix_type full
_refine_ls_number_parameters 173
_refine_ls_number_reflns 2435
_refine_ls_number_restraints 0
_refine_ls_restrained_S_all 1.237
_refine_ls_R_factor_all 0.0381
_refine_ls_R_factor_gt 0.0284
_refine_ls_shift/su_max 0.000
_refine_ls_shift/su_mean 0.000
_refine_ls_structure_factor_coef Fsqd
_refine_ls_weighting_details 'calc w=1/[\s^2^(Fo^2^)+(0.0980P)^2^+0.0000P] where P=(Fo^2^+2Fc^2^)/3'
_refine_ls_weighting_scheme calc
_refine_ls_wR_factor_gt 0.0905
_refine_ls_wR_factor_ref 0.1373
_reflns_number_gt 2152
_reflns_number_total 2435
_reflns_threshold_expression >2sigma(I)
_cod_data_source_file sn5075.cif
_cod_data_source_block alpha
_cod_depositor_comments
;
The following automatic conversions were performed:
'_symmetry_cell_setting' value 'Monoclinic' changed to 'monoclinic'
according to '/home/saulius/struct/CIF-dictionaries/cif_core.dic'
dictionary named 'cif_core.dic' version 2.4.1 from 2010-06-29.

Automatic conversion script
Id: cif_fix_enum 1527 2010-12-29 10:47:43Z saulius 

The following automatic conversions were performed:

'_symmetry_cell_setting' value 'Monoclinic' changed to 'monoclinic'
according to /home/saulius/struct/CIF-dictionaries/cif_core.dic
dictionary named 'cif_core.dic' version 2.4.1 from 2010-06-29.

Automatic conversion script
Id: cif_fix_values 1715 2011-07-08 13:25:40Z adriana 
;
_cod_original_sg_symbol_H-M P21/c
_cod_database_code 2104295

loop_
_symmetry_equiv_pos_as_xyz
'x, y, z'
'-x, y+1/2, -z+1/2'
'-x, -y, -z'
'x, -y-1/2, z-1/2'

loop_
_atom_site_type_symbol
_atom_site_label
_atom_site_fract_x
_atom_site_fract_y
_atom_site_fract_z
_atom_site_U_iso_or_equiv
_atom_site_adp_type
_atom_site_calc_flag
_atom_site_refinement_flags
_atom_site_occupancy
_atom_site_disorder_assembly
_atom_site_disorder_group
Mo Mo1 0.04914(8) 0.34200(6) 0.27004(3) 0.0103(2) Uani d . 1 . .
Mo Mo2 0.80582(8) 0.73501(6) 0.40157(3) 0.0090(2) Uani d . 1 . .
Mo Mo3 0.58498(8) 0.33816(6) 0.45880(3) 0.0098(2) Uani d . 1 . .
Co Co1 0.27783(13) 0.65556(9) 0.36482(4) 0.0077(3) Uani d . 1 . .
Co Co2 0.07178(12) 0.41935(9) 0.43901(4) 0.0078(3) Uani d . 1 . .
K K1 0.1961(3) 0.04268(18) 0.40919(9) 0.0245(4) Uani d . 1 . .
K K2 0.5042(3) 0.0135(3) 0.27230(11) 0.0410(6) Uani d . 1 . .
O O1 0.2132(8) 0.2065(6) 0.2592(3) 0.0256(12) Uani d . 1 . .
O O2 0.1740(7) 0.5164(5) 0.2797(2) 0.0163(10) Uani d . 1 . .
O O3 -0.0096(7) 0.3013(6) 0.3486(2) 0.0190(11) Uani d . 1 . .
O O4 -0.1777(7) 0.3429(5) 0.1962(2) 0.0120(10) Uani d . 1 . .
O O6 0.5621(7) 0.6710(5) 0.3549(3) 0.0137(10) Uani d . 1 . .
O O5 0.8305(7) 0.9128(5) 0.3723(3) 0.0189(11) Uani d . 1 . .
O O7 0.8403(7) 0.7553(5) 0.4934(2) 0.0152(10) Uani d . 1 . .
O O8 1.0029(6) 0.6221(5) 0.3884(2) 0.0115(9) Uani d . 1 . .
O O9 0.5421(8) 0.2074(6) 0.3943(3) 0.0258(12) Uani d . 1 . .
O O10 0.6224(7) 0.2339(5) 0.5369(2) 0.0146(10) Uani d . 1 . .
O O11 0.8061(7) 0.4433(5) 0.4606(2) 0.0136(10) Uani d . 1 . .
O O12 0.3644(7) 0.4571(5) 0.4350(3) 0.0147(10) Uani d . 1 . .

loop_
_atom_site_aniso_label
_atom_site_aniso_U_11
_atom_site_aniso_U_22
_atom_site_aniso_U_33
_atom_site_aniso_U_12
_atom_site_aniso_U_13
_atom_site_aniso_U_23
Mo1 0.0097(3) 0.0122(4) 0.0080(3) -0.00045(19) 0.0012(2) -0.00164(19)
Mo2 0.0076(3) 0.0104(3) 0.0087(3) 0.0009(2) 0.0021(2) 0.00107(19)
Mo3 0.0073(3) 0.0114(4) 0.0098(3) 0.00017(19) 0.0012(2) 0.00075(19)
Co1 0.0060(4) 0.0091(5) 0.0077(5) 0.0003(3) 0.0019(3) 0.0001(3)
Co2 0.0071(4) 0.0098(5) 0.0074(4) 0.0018(3) 0.0037(3) 0.0016(3)
K1 0.0274(9) 0.0161(8) 0.0309(9) -0.0021(6) 0.0105(7) -0.0063(6)
K2 0.0316(10) 0.0644(14) 0.0329(11) 0.0273(10) 0.0186(8) 0.0238(10)
O1 0.016(3) 0.027(3) 0.029(3) 0.006(2) 0.001(2) -0.010(2)
O2 0.018(2) 0.018(2) 0.015(2) -0.006(2) 0.008(2) -0.0063(19)
O3 0.027(3) 0.021(2) 0.011(2) -0.010(2) 0.010(2) -0.002(2)
O4 0.011(2) 0.011(2) 0.012(2) -0.0001(16) -0.0001(19) -0.0025(16)
O6 0.008(2) 0.021(3) 0.013(2) -0.0016(18) 0.0045(19) -0.0017(18)
O5 0.019(3) 0.016(3) 0.021(3) 0.002(2) 0.005(2) 0.007(2)
O7 0.020(3) 0.014(2) 0.013(2) 0.0031(19) 0.006(2) -0.0004(18)
O8 0.010(2) 0.014(2) 0.012(2) 0.0005(18) 0.0050(18) 0.0027(18)
O9 0.027(3) 0.025(3) 0.022(3) -0.001(2) 0.003(2) -0.010(2)
O10 0.014(2) 0.015(2) 0.014(2) 0.0004(18) 0.003(2) 0.0024(18)
O11 0.013(2) 0.017(2) 0.012(2) -0.0018(19) 0.0052(19) 0.0006(18)
O12 0.010(2) 0.016(2) 0.017(2) 0.0019(18) 0.0029(19) 0.0073(19)

loop_
_atom_type_symbol
_atom_type_description
_atom_type_scat_dispersion_real
_atom_type_scat_dispersion_imag
_atom_type_scat_source
K K 0.2009 0.2494 'International Tables Vol C Tables 4.2.6.8 and 6.1.1.4'
Co Co 0.3494 0.9721 'International Tables Vol C Tables 4.2.6.8 and 6.1.1.4'
Mo Mo -1.6832 0.6857 'International Tables Vol C Tables 4.2.6.8 and 6.1.1.4'
O O 0.0106 0.0060 'International Tables Vol C Tables 4.2.6.8 and 6.1.1.4'

loop_
_geom_angle_atom_site_label_1
_geom_angle_atom_site_label_2
_geom_angle_atom_site_label_3
_geom_angle_site_symmetry_1
_geom_angle_site_symmetry_3
_geom_angle
_geom_angle_publ_flag
O1 Mo1 O2 . . 107.9(3) ?
O1 Mo1 O3 . . 108.2(3) ?
O2 Mo1 O3 . . 109.1(2) ?
O1 Mo1 O4 . . 110.6(2) ?
O2 Mo1 O4 . . 111.4(2) ?
O3 Mo1 O4 . . 109.6(2) ?
O1 Mo1 K1 . . 63.6(2) ?
O2 Mo1 K1 . . 122.39(16) ?
O3 Mo1 K1 . . 44.66(18) ?
O4 Mo1 K1 . . 125.17(14) ?
O1 Mo1 K2 . 2_655 68.4(2) ?
O2 Mo1 K2 . 2_655 42.00(16) ?
O3 Mo1 K2 . 2_655 135.28(16) ?
O4 Mo1 K2 . 2_655 113.08(15) ?
K1 Mo1 K2 . 2_655 113.41(5) ?
O1 Mo1 K1 . 2 109.11(19) ?
O2 Mo1 K1 . 2 75.74(16) ?
O3 Mo1 K1 . 2 138.45(17) ?
O4 Mo1 K1 . 2 38.84(15) ?
K1 Mo1 K1 . 2 161.38(4) ?
K2 Mo1 K1 2_655 2 76.47(4) ?
O1 Mo1 K2 . 2 151.52(18) ?
O2 Mo1 K2 . 2 95.57(17) ?
O3 Mo1 K2 . 2 77.84(17) ?
O4 Mo1 K2 . 2 43.69(15) ?
K1 Mo1 K2 . 2 116.85(4) ?
K2 Mo1 K2 2_655 2 127.29(7) ?
K1 Mo1 K2 2 2 60.63(4) ?
O5 Mo2 O6 . . 107.7(2) ?
O5 Mo2 O7 . . 105.1(2) ?
O6 Mo2 O7 . . 111.9(2) ?
O5 Mo2 O8 . . 107.9(2) ?
O6 Mo2 O8 . . 113.6(2) ?
O7 Mo2 O8 . . 110.2(2) ?
O5 Mo2 K2 . 1_565 40.81(16) ?
O6 Mo2 K2 . 1_565 66.89(16) ?
O7 Mo2 K2 . 1_565 120.57(15) ?
O8 Mo2 K2 . 1_565 124.72(14) ?
O5 Mo2 K1 . 1_665 37.53(16) ?
O6 Mo2 K1 . 1_665 144.16(16) ?
O7 Mo2 K1 . 1_665 91.19(16) ?
O8 Mo2 K1 . 1_665 80.81(15) ?
K2 Mo2 K1 1_565 1_665 77.89(5) ?
O5 Mo2 K2 . 2_655 104.35(17) ?
O6 Mo2 K2 . 2_655 37.62(15) ?
O7 Mo2 K2 . 2_655 143.70(16) ?
O8 Mo2 K2 . 2_655 80.02(15) ?
K2 Mo2 K2 1_565 2_655 72.221(13) ?
K1 Mo2 K2 1_665 2_655 125.09(4) ?
O9 Mo3 O10 . . 104.4(3) ?
O9 Mo3 O11 . . 108.8(2) ?
O10 Mo3 O11 . . 111.7(2) ?
O9 Mo3 O12 . . 105.8(2) ?
O10 Mo3 O12 . . 114.9(2) ?
O11 Mo3 O12 . . 110.7(2) ?
O9 Mo3 K1 . . 50.44(19) ?
O10 Mo3 K1 . . 75.65(15) ?
O11 Mo3 K1 . . 158.99(15) ?
O12 Mo3 K1 . . 81.64(15) ?
O2 Co1 O4 . 2 92.15(19) ?
O2 Co1 O6 . . 93.63(19) ?
O4 Co1 O6 2 . 92.77(19) ?
O2 Co1 O10 . 3_666 169.83(19) ?
O4 Co1 O10 2 3_666 96.92(18) ?
O6 Co1 O10 . 3_666 90.53(18) ?
O2 Co1 O8 . 1_455 89.30(18) ?
O4 Co1 O8 2 1_455 94.68(18) ?
O6 Co1 O8 . 1_455 171.88(18) ?
O10 Co1 O8 3_666 1_455 85.39(17) ?
O2 Co1 O12 . . 89.60(19) ?
O4 Co1 O12 2 . 174.90(19) ?
O6 Co1 O12 . . 91.89(18) ?
O10 Co1 O12 3_666 . 80.98(17) ?
O8 Co1 O12 1_455 . 80.55(17) ?
O2 Co1 K1 . 1_565 137.21(15) ?
O4 Co1 K1 2 1_565 47.50(13) ?
O6 Co1 K1 . 1_565 100.83(13) ?
O10 Co1 K1 3_666 1_565 50.48(13) ?
O8 Co1 K1 1_455 1_565 81.96(13) ?
O12 Co1 K1 . 1_565 129.38(13) ?
O2 Co1 K2 . 2_655 46.17(14) ?
O4 Co1 K2 2 2_655 89.12(14) ?
O6 Co1 K2 . 2_655 47.79(14) ?
O10 Co1 K2 3_666 2_655 138.22(13) ?
O8 Co1 K2 1_455 2_655 135.46(13) ?
O12 Co1 K2 . 2_655 95.54(13) ?
K1 Co1 K2 1_565 2_655 128.83(5) ?
O3 Co2 O7 . 3_666 97.7(2) ?
O3 Co2 O11 . 1_455 102.86(19) ?
O7 Co2 O11 3_666 1_455 92.72(19) ?
O3 Co2 O8 . 1_455 93.8(2) ?
O7 Co2 O8 3_666 1_455 168.55(19) ?
O11 Co2 O8 1_455 1_455 85.54(17) ?
O3 Co2 O12 . . 93.2(2) ?
O7 Co2 O12 3_666 . 93.02(18) ?
O11 Co2 O12 1_455 . 162.06(19) ?
O8 Co2 O12 1_455 . 85.46(18) ?
O3 Co2 O11 . 3_666 174.29(19) ?
O7 Co2 O11 3_666 3_666 83.01(17) ?
O11 Co2 O11 1_455 3_666 82.75(18) ?
O8 Co2 O11 1_455 3_666 85.54(18) ?
O12 Co2 O11 . 3_666 81.10(18) ?
O3 Co2 K1 . . 51.08(16) ?
O7 Co2 K1 3_666 . 49.17(13) ?
O11 Co2 K1 1_455 . 114.71(13) ?
O8 Co2 K1 1_455 . 141.29(13) ?
O12 Co2 K1 . . 81.63(13) ?
O11 Co2 K1 3_666 . 127.67(12) ?
O5 K1 O7 1_445 3_666 100.88(16) ?
O5 K1 O4 1_445 2_545 72.27(15) ?
O7 K1 O4 3_666 2_545 172.30(16) ?
O5 K1 O3 1_445 . 85.55(15) ?
O7 K1 O3 3_666 . 66.95(15) ?
O4 K1 O3 2_545 . 108.35(15) ?
O5 K1 O10 1_445 3_656 90.08(14) ?
O7 K1 O10 3_666 3_656 116.07(15) ?
O4 K1 O10 2_545 3_656 68.21(14) ?
O3 K1 O10 . 3_656 175.16(15) ?
O5 K1 O9 1_445 . 159.06(16) ?
O7 K1 O9 3_666 . 90.19(16) ?
O4 K1 O9 2_545 . 95.28(15) ?
O3 K1 O9 . . 82.51(15) ?
O10 K1 O9 3_656 . 101.03(16) ?
O5 K1 O1 1_445 . 103.85(15) ?
O7 K1 O1 3_666 . 112.50(15) ?
O4 K1 O1 2_545 . 66.82(13) ?
O3 K1 O1 . . 53.97(14) ?
O10 K1 O1 3_656 . 125.48(14) ?
O9 K1 O1 . . 55.27(14) ?
O5 K1 Co2 1_445 . 101.10(12) ?
O7 K1 Co2 3_666 . 34.32(10) ?
O4 K1 Co2 2_545 . 142.10(11) ?
O3 K1 Co2 . . 34.11(10) ?
O10 K1 Co2 3_656 . 149.62(12) ?
O9 K1 Co2 . . 78.15(12) ?
O1 K1 Co2 . . 79.41(10) ?
O5 K1 Co1 1_445 1_545 74.50(11) ?
O7 K1 Co1 3_666 1_545 148.90(12) ?
O4 K1 Co1 2_545 1_545 33.80(10) ?
O3 K1 Co1 . 1_545 140.98(12) ?
O10 K1 Co1 3_656 1_545 35.04(10) ?
O9 K1 Co1 . 1_545 104.75(12) ?
O1 K1 Co1 . 1_545 98.32(10) ?
Co2 K1 Co1 . 1_545 174.51(6) ?
O5 K1 Mo3 1_445 . 159.62(12) ?
O7 K1 Mo3 3_666 . 63.90(11) ?
O4 K1 Mo3 2_545 . 121.79(11) ?
O3 K1 Mo3 . . 76.11(11) ?
O10 K1 Mo3 3_656 . 108.52(11) ?
O9 K1 Mo3 . . 26.52(10) ?
O1 K1 Mo3 . . 72.49(10) ?
Co2 K1 Mo3 . . 58.60(3) ?
Co1 K1 Mo3 1_545 . 125.65(5) ?
O5 K1 Mo1 1_445 . 95.07(11) ?
O7 K1 Mo1 3_666 . 89.40(11) ?
O4 K1 Mo1 2_545 . 87.76(10) ?
O3 K1 Mo1 . . 26.61(10) ?
O10 K1 Mo1 3_656 . 152.58(11) ?
O9 K1 Mo1 . . 67.07(11) ?
O1 K1 Mo1 . . 27.35(9) ?
Co2 K1 Mo1 . . 55.10(3) ?
Co1 K1 Mo1 1_545 . 121.44(5) ?
Mo3 K1 Mo1 . . 72.37(3) ?
O5 K1 Mo2 1_445 1_445 22.92(10) ?
O7 K1 Mo2 3_666 1_445 106.22(11) ?
O4 K1 Mo2 2_545 1_445 68.89(10) ?
O3 K1 Mo2 . 1_445 108.21(11) ?
O10 K1 Mo2 3_656 1_445 67.58(10) ?
O9 K1 Mo2 . 1_445 162.84(12) ?
O1 K1 Mo2 . 1_445 119.90(10) ?
Co2 K1 Mo2 . 1_445 118.31(5) ?
Co1 K1 Mo2 1_545 1_445 58.44(3) ?
Mo3 K1 Mo2 . 1_445 167.29(6) ?
Mo1 K1 Mo2 . 1_445 116.97(5) ?
O1 K2 O5 . 1_545 138.76(18) ?
O1 K2 O2 . 2_645 131.05(19) ?
O5 K2 O2 1_545 2_645 71.17(15) ?
O1 K2 O6 . 2_645 71.12(17) ?
O5 K2 O6 1_545 2_645 134.69(16) ?
O2 K2 O6 2_645 2_645 65.10(14) ?
O1 K2 O9 . . 63.81(16) ?
O5 K2 O9 1_545 . 75.26(16) ?
O2 K2 O9 2_645 . 115.77(18) ?
O6 K2 O9 2_645 . 113.59(17) ?
O1 K2 O4 . 2_545 74.63(16) ?
O5 K2 O4 1_545 2_545 101.67(15) ?
O2 K2 O4 2_645 2_545 148.84(16) ?
O6 K2 O4 2_645 2_545 121.83(15) ?
O9 K2 O4 . 2_545 90.21(15) ?
O1 K2 Mo2 . 1_545 139.75(14) ?
O5 K2 Mo2 1_545 1_545 24.88(11) ?
O2 K2 Mo2 2_645 1_545 85.12(11) ?
O6 K2 Mo2 2_645 1_545 148.97(11) ?
O9 K2 Mo2 . 1_545 86.33(12) ?
O4 K2 Mo2 2_545 1_545 79.43(10) ?
O1 K2 Co1 . 2_645 100.65(15) ?
O5 K2 Co1 1_545 2_645 102.21(12) ?
O2 K2 Co1 2_645 2_645 32.37(10) ?
O6 K2 Co1 2_645 2_645 32.92(10) ?
O9 K2 Co1 . 2_645 117.02(14) ?
O4 K2 Co1 2_545 2_645 147.52(12) ?
Mo2 K2 Co1 1_545 2_645 117.40(5) ?
O1 K2 Mo1 . 2_645 155.51(15) ?
O5 K2 Mo1 1_545 2_645 57.41(11) ?
O2 K2 Mo1 2_645 2_645 25.41(10) ?
O6 K2 Mo1 2_645 2_645 85.19(10) ?
O9 K2 Mo1 . 2_645 123.75(13) ?
O4 K2 Mo1 2_545 2_645 125.34(11) ?
Mo2 K2 Mo1 1_545 2_645 63.78(3) ?
Co1 K2 Mo1 2_645 2_645 54.86(3) ?
O1 K2 K1 . . 56.96(14) ?
O5 K2 K1 1_545 . 91.68(12) ?
O2 K2 K1 2_645 . 159.74(13) ?
O6 K2 K1 2_645 . 127.94(11) ?
O9 K2 K1 . . 47.12(12) ?
O4 K2 K1 2_545 . 43.29(10) ?
Mo2 K2 K1 1_545 . 83.09(4) ?
Co1 K2 K1 2_645 . 155.52(7) ?
Mo1 K2 K1 2_645 . 146.81(6) ?
O1 K2 Mo2 . 2_645 52.61(13) ?
O5 K2 Mo2 1_545 2_645 156.87(13) ?
O2 K2 Mo2 2_645 2_645 87.34(11) ?
O6 K2 Mo2 2_645 2_645 22.49(9) ?
O9 K2 Mo2 . 2_645 108.15(13) ?
O4 K2 Mo2 2_545 2_645 101.19(10) ?
Mo2 K2 Mo2 1_545 2_645 165.47(7) ?
Co1 K2 Mo2 2_645 2_645 55.38(3) ?
Mo1 K2 Mo2 2_645 2_645 105.50(5) ?
K1 K2 Mo2 . 2_645 107.47(5) ?
O1 K2 Mo1 . 2_545 63.98(13) ?
O5 K2 Mo1 1_545 2_545 124.88(12) ?
O2 K2 Mo1 2_645 2_545 140.69(13) ?
O6 K2 Mo1 2_645 2_545 97.25(11) ?
O9 K2 Mo1 . 2_545 103.42(12) ?
O4 K2 Mo1 2_545 2_545 24.66(9) ?
Mo2 K2 Mo1 1_545 2_545 100.97(5) ?
Co1 K2 Mo1 2_645 2_545 124.32(6) ?
Mo1 K2 Mo1 2_645 2_545 127.29(7) ?
K1 K2 Mo1 . 2_545 58.29(4) ?
Mo2 K2 Mo1 2_645 2_545 77.32(4) ?
Mo1 O1 K2 . . 167.3(3) ?
Mo1 O1 K1 . . 89.1(2) ?
K2 O1 K1 . . 82.37(16) ?
Mo1 O2 Co1 . . 131.4(3) ?
Mo1 O2 K2 . 2_655 112.6(2) ?
Co1 O2 K2 . 2_655 101.46(18) ?
Mo1 O3 Co2 . . 127.2(3) ?
Mo1 O3 K1 . . 108.7(2) ?
Co2 O3 K1 . . 94.81(19) ?
Mo1 O4 Co1 . 2_545 122.0(2) ?
Mo1 O4 K1 . 2 116.8(2) ?
Co1 O4 K1 2_545 2 98.70(18) ?
Mo1 O4 K2 . 2 111.7(2) ?
Co1 O4 K2 2_545 2 113.63(19) ?
K1 O4 K2 2 2 88.45(14) ?
Mo2 O6 Co1 . . 140.6(3) ?
Mo2 O6 K2 . 2_655 119.9(2) ?
Co1 O6 K2 . 2_655 99.29(18) ?
Mo2 O5 K2 . 1_565 114.3(2) ?
Mo2 O5 K1 . 1_665 119.6(2) ?
K2 O5 K1 1_565 1_665 125.06(19) ?
Mo2 O7 Co2 . 3_666 121.3(2) ?
Mo2 O7 K1 . 3_666 142.1(2) ?
Co2 O7 K1 3_666 3_666 96.52(18) ?
Mo2 O8 Co2 . 1_655 119.8(2) ?
Mo2 O8 Co1 . 1_655 137.6(3) ?
Co2 O8 Co1 1_655 1_655 98.22(18) ?
Mo3 O9 K1 . . 103.0(2) ?
Mo3 O9 K2 . . 170.7(3) ?
K1 O9 K2 . . 85.64(16) ?
Mo3 O10 Co1 . 3_666 119.2(2) ?
Mo3 O10 K1 . 3_656 136.2(2) ?
Co1 O10 K1 3_666 3_656 94.47(17) ?
Mo3 O11 Co2 . 1_655 140.6(3) ?
Mo3 O11 Co2 . 3_666 112.5(2) ?
Co2 O11 Co2 1_655 3_666 97.25(18) ?
Mo3 O12 Co2 . . 131.0(2) ?
Mo3 O12 Co1 . . 132.5(2) ?
Co2 O12 Co1 . . 94.35(18) ?

loop_
_geom_bond_atom_site_label_1
_geom_bond_atom_site_label_2
_geom_bond_site_symmetry_2
_geom_bond_distance
_geom_bond_publ_flag
Mo1 O1 . 1.732(5) ?
Mo1 O2 . 1.772(5) ?
Mo1 O3 . 1.783(5) ?
Mo1 O4 . 1.799(5) ?
Mo1 K1 . 3.7691(18) ?
Mo1 K2 2_655 3.8134(19) ?
Mo1 K1 2 3.8959(18) ?
Mo1 K2 2 4.008(2) ?
Mo2 O5 . 1.725(5) ?
Mo2 O6 . 1.766(5) ?
Mo2 O7 . 1.786(5) ?
Mo2 O8 . 1.797(4) ?
Mo2 K2 1_565 3.736(2) ?
Mo2 K1 1_665 3.8534(17) ?
Mo2 K2 2_655 4.0024(19) ?
Mo3 O9 . 1.698(5) ?
Mo3 O10 . 1.768(5) ?
Mo3 O11 . 1.805(5) ?
Mo3 O12 . 1.815(4) ?
Mo3 K1 . 3.7059(17) ?
Co1 O2 . 2.051(5) ?
Co1 O4 2 2.065(4) ?
Co1 O6 . 2.068(5) ?
Co1 O10 3_666 2.114(5) ?
Co1 O8 1_455 2.144(4) ?
Co1 O12 . 2.229(5) ?
Co1 K1 1_565 3.6704(18) ?
Co1 K2 2_655 3.755(2) ?
Co2 O3 . 2.016(5) ?
Co2 O7 3_666 2.033(5) ?
Co2 O11 1_455 2.050(5) ?
Co2 O8 1_455 2.062(5) ?
Co2 O12 . 2.105(5) ?
Co2 O11 3_666 2.281(5) ?
Co2 K1 . 3.5828(18) ?
K1 O5 1_445 2.698(5) ?
K1 O7 3_666 2.728(5) ?
K1 O4 2_545 2.738(5) ?
K1 O3 . 2.797(6) ?
K1 O10 3_656 2.840(5) ?
K1 O9 . 2.933(6) ?
K1 O1 . 3.376(6) ?
K1 Co1 1_545 3.6704(18) ?
K1 Mo2 1_445 3.8534(17) ?
K2 O1 . 2.624(6) ?
K2 O5 1_545 2.679(5) ?
K2 O2 2_645 2.764(5) ?
K2 O6 2_645 2.818(5) ?
K2 O9 . 2.939(6) ?
K2 O4 2_545 2.979(5) ?
K2 Mo2 1_545 3.736(2) ?
K2 Co1 2_645 3.755(2) ?
K2 Mo1 2_645 3.8134(19) ?
K2 Mo2 2_645 4.0024(19) ?
K2 Mo1 2_545 4.008(2) ?
O2 K2 2_655 2.764(5) ?
O4 Co1 2_545 2.065(4) ?
O4 K1 2 2.738(5) ?
O4 K2 2 2.979(5) ?
O6 K2 2_655 2.818(5) ?
O5 K2 1_565 2.679(5) ?
O5 K1 1_665 2.698(5) ?
O7 Co2 3_666 2.033(5) ?
O7 K1 3_666 2.728(5) ?
O8 Co2 1_655 2.062(5) ?
O8 Co1 1_655 2.144(4) ?
O10 Co1 3_666 2.114(5) ?
O10 K1 3_656 2.840(5) ?
O11 Co2 1_655 2.050(5) ?
O11 Co2 3_666 2.281(5) ?

loop_
_geom_torsion_atom_site_label_1
_geom_torsion_atom_site_label_2
_geom_torsion_atom_site_label_3
_geom_torsion_atom_site_label_4
_geom_torsion_site_symmetry_1
_geom_torsion_site_symmetry_2
_geom_torsion_site_symmetry_3
_geom_torsion_site_symmetry_4
_geom_torsion
_geom_torsion_publ_flag
O3 Co2 K1 O5 . . . 1_445 -64.5(2) ?
O7 Co2 K1 O5 3_666 . . 1_445 93.1(2) ?
O11 Co2 K1 O5 1_455 . . 1_445 22.26(18) ?
O8 Co2 K1 O5 1_455 . . 1_445 -93.7(2) ?
O12 Co2 K1 O5 . . . 1_445 -165.52(17) ?
O11 Co2 K1 O5 3_666 . . 1_445 122.61(18) ?
O3 Co2 K1 O7 . . . 3_666 -157.6(3) ?
O11 Co2 K1 O7 1_455 . . 3_666 -70.8(2) ?
O8 Co2 K1 O7 1_455 . . 3_666 173.2(3) ?
O12 Co2 K1 O7 . . . 3_666 101.4(2) ?
O11 Co2 K1 O7 3_666 . . 3_666 29.5(2) ?
O3 Co2 K1 O4 . . . 2_545 10.8(3) ?
O7 Co2 K1 O4 3_666 . . 2_545 168.4(3) ?
O11 Co2 K1 O4 1_455 . . 2_545 97.6(2) ?
O8 Co2 K1 O4 1_455 . . 2_545 -18.3(3) ?
O12 Co2 K1 O4 . . . 2_545 -90.2(2) ?
O11 Co2 K1 O4 3_666 . . 2_545 -162.1(2) ?
O7 Co2 K1 O3 3_666 . . . 157.6(3) ?
O11 Co2 K1 O3 1_455 . . . 86.8(2) ?
O8 Co2 K1 O3 1_455 . . . -29.2(3) ?
O12 Co2 K1 O3 . . . . -101.0(2) ?
O11 Co2 K1 O3 3_666 . . . -172.9(2) ?
O3 Co2 K1 O10 . . . 3_656 -174.2(3) ?
O7 Co2 K1 O10 3_666 . . 3_656 -16.6(3) ?
O11 Co2 K1 O10 1_455 . . 3_656 -87.5(3) ?
O8 Co2 K1 O10 1_455 . . 3_656 156.6(3) ?
O12 Co2 K1 O10 . . . 3_656 84.8(3) ?
O11 Co2 K1 O10 3_666 . . 3_656 12.9(3) ?
O3 Co2 K1 O9 . . . . 94.1(2) ?
O7 Co2 K1 O9 3_666 . . . -108.3(2) ?
O11 Co2 K1 O9 1_455 . . . -179.10(18) ?
O8 Co2 K1 O9 1_455 . . . 65.0(2) ?
O12 Co2 K1 O9 . . . . -6.88(17) ?
O11 Co2 K1 O9 3_666 . . . -78.75(18) ?
O3 Co2 K1 O1 . . . . 37.7(2) ?
O7 Co2 K1 O1 3_666 . . . -164.70(19) ?
O11 Co2 K1 O1 1_455 . . . 124.47(17) ?
O8 Co2 K1 O1 1_455 . . . 8.5(2) ?
O12 Co2 K1 O1 . . . . -63.30(16) ?
O11 Co2 K1 O1 3_666 . . . -135.18(17) ?
O3 Co2 K1 Co1 . . . 1_545 -28.3(6) ?
O7 Co2 K1 Co1 3_666 . . 1_545 129.3(6) ?
O11 Co2 K1 Co1 1_455 . . 1_545 58.5(6) ?
O8 Co2 K1 Co1 1_455 . . 1_545 -57.4(7) ?
O12 Co2 K1 Co1 . . . 1_545 -129.3(6) ?
O11 Co2 K1 Co1 3_666 . . 1_545 158.8(6) ?
O3 Co2 K1 Mo3 . . . . 113.57(18) ?
O7 Co2 K1 Mo3 3_666 . . . -88.85(18) ?
O11 Co2 K1 Mo3 1_455 . . . -159.67(14) ?
O8 Co2 K1 Mo3 1_455 . . . 84.4(2) ?
O12 Co2 K1 Mo3 . . . . 12.55(13) ?
O11 Co2 K1 Mo3 3_666 . . . -59.33(15) ?
O3 Co2 K1 Mo1 . . . . 23.96(18) ?
O7 Co2 K1 Mo1 3_666 . . . -178.46(18) ?
O11 Co2 K1 Mo1 1_455 . . . 110.71(14) ?
O8 Co2 K1 Mo1 1_455 . . . -5.2(2) ?
O12 Co2 K1 Mo1 . . . . -77.07(14) ?
O11 Co2 K1 Mo1 3_666 . . . -148.94(15) ?
O3 Co2 K1 Mo2 . . . 1_445 -80.66(18) ?
O7 Co2 K1 Mo2 3_666 . . 1_445 76.92(19) ?
O11 Co2 K1 Mo2 1_455 . . 1_445 6.09(15) ?
O8 Co2 K1 Mo2 1_455 . . 1_445 -109.8(2) ?
O12 Co2 K1 Mo2 . . . 1_445 178.31(14) ?
O11 Co2 K1 Mo2 3_666 . . 1_445 106.44(15) ?
O9 Mo3 K1 O5 . . . 1_445 -127.7(4) ?
O10 Mo3 K1 O5 . . . 1_445 109.3(4) ?
O11 Mo3 K1 O5 . . . 1_445 -137.2(5) ?
O12 Mo3 K1 O5 . . . 1_445 -9.1(4) ?
O9 Mo3 K1 O7 . . . 3_666 -172.1(3) ?
O10 Mo3 K1 O7 . . . 3_666 64.98(19) ?
O11 Mo3 K1 O7 . . . 3_666 178.5(4) ?
O12 Mo3 K1 O7 . . . 3_666 -53.48(19) ?
O9 Mo3 K1 O4 . . . 2_545 2.0(3) ?
O10 Mo3 K1 O4 . . . 2_545 -121.0(2) ?
O11 Mo3 K1 O4 . . . 2_545 -7.5(4) ?
O12 Mo3 K1 O4 . . . 2_545 120.6(2) ?
O9 Mo3 K1 O3 . . . . -101.2(3) ?
O10 Mo3 K1 O3 . . . . 135.84(19) ?
O11 Mo3 K1 O3 . . . . -110.7(4) ?
O12 Mo3 K1 O3 . . . . 17.38(19) ?
O9 Mo3 K1 O10 . . . 3_656 77.3(3) ?
O10 Mo3 K1 O10 . . . 3_656 -45.6(2) ?
O11 Mo3 K1 O10 . . . 3_656 67.9(4) ?
O12 Mo3 K1 O10 . . . 3_656 -164.08(19) ?
O10 Mo3 K1 O9 . . . . -122.9(3) ?
O11 Mo3 K1 O9 . . . . -9.4(5) ?
O12 Mo3 K1 O9 . . . . 118.6(3) ?
O9 Mo3 K1 O1 . . . . -45.1(3) ?
O10 Mo3 K1 O1 . . . . -168.04(19) ?
O11 Mo3 K1 O1 . . . . -54.5(4) ?
O12 Mo3 K1 O1 . . . . 73.50(18) ?
O9 Mo3 K1 Co2 . . . . -133.2(2) ?
O10 Mo3 K1 Co2 . . . . 103.86(16) ?
O11 Mo3 K1 Co2 . . . . -142.6(4) ?
O12 Mo3 K1 Co2 . . . . -14.60(16) ?
O9 Mo3 K1 Co1 . . . 1_545 42.6(3) ?
O10 Mo3 K1 Co1 . . . 1_545 -80.31(17) ?
O11 Mo3 K1 Co1 . . . 1_545 33.2(4) ?
O12 Mo3 K1 Co1 . . . 1_545 161.23(17) ?
O9 Mo3 K1 Mo1 . . . . -73.8(2) ?
O10 Mo3 K1 Mo1 . . . . 163.24(16) ?
O11 Mo3 K1 Mo1 . . . . -83.3(4) ?
O12 Mo3 K1 Mo1 . . . . 44.78(16) ?
O9 Mo3 K1 Mo2 . . . 1_445 147.2(4) ?
O10 Mo3 K1 Mo2 . . . 1_445 24.3(3) ?
O11 Mo3 K1 Mo2 . . . 1_445 137.8(4) ?
O12 Mo3 K1 Mo2 . . . 1_445 -94.2(3) ?
O1 Mo1 K1 O5 . . . 1_445 -110.6(2) ?
O2 Mo1 K1 O5 . . . 1_445 154.2(2) ?
O3 Mo1 K1 O5 . . . 1_445 69.4(3) ?
O4 Mo1 K1 O5 . . . 1_445 -13.1(2) ?
K2 Mo1 K1 O5 2_655 . . 1_445 -158.98(12) ?
K1 Mo1 K1 O5 2 . . 1_445 -39.87(13) ?
K2 Mo1 K1 O5 2 . . 1_445 37.47(12) ?
O1 Mo1 K1 O7 . . . 3_666 148.5(2) ?
O2 Mo1 K1 O7 . . . 3_666 53.3(2) ?
O3 Mo1 K1 O7 . . . 3_666 -31.4(2) ?
O4 Mo1 K1 O7 . . . 3_666 -114.0(2) ?
K2 Mo1 K1 O7 2_655 . . 3_666 100.15(11) ?
K1 Mo1 K1 O7 2 . . 3_666 -140.74(12) ?
K2 Mo1 K1 O7 2 . . 3_666 -63.40(11) ?
O1 Mo1 K1 O4 . . . 2_545 -38.6(2) ?
O2 Mo1 K1 O4 . . . 2_545 -133.8(2) ?
O3 Mo1 K1 O4 . . . 2_545 141.4(2) ?
O4 Mo1 K1 O4 . . . 2_545 58.8(3) ?
K2 Mo1 K1 O4 2_655 . . 2_545 -87.01(11) ?
K1 Mo1 K1 O4 2 . . 2_545 32.10(12) ?
K2 Mo1 K1 O4 2 . . 2_545 109.44(11) ?
O1 Mo1 K1 O3 . . . . 180.0(3) ?
O2 Mo1 K1 O3 . . . . 84.8(3) ?
O4 Mo1 K1 O3 . . . . -82.6(3) ?
K2 Mo1 K1 O3 2_655 . . . 131.6(2) ?
K1 Mo1 K1 O3 2 . . . -109.3(2) ?
K2 Mo1 K1 O3 2 . . . -32.0(2) ?
O1 Mo1 K1 O10 . . . 3_656 -10.6(3) ?
O2 Mo1 K1 O10 . . . 3_656 -105.8(3) ?
O3 Mo1 K1 O10 . . . 3_656 169.5(3) ?
O4 Mo1 K1 O10 . . . 3_656 86.9(3) ?
K2 Mo1 K1 O10 2_655 . . 3_656 -59.0(2) ?
K1 Mo1 K1 O10 2 . . 3_656 60.2(2) ?
K2 Mo1 K1 O10 2 . . 3_656 137.5(2) ?
O1 Mo1 K1 O9 . . . . 58.1(2) ?
O2 Mo1 K1 O9 . . . . -37.1(2) ?
O3 Mo1 K1 O9 . . . . -121.9(3) ?
O4 Mo1 K1 O9 . . . . 155.5(2) ?
K2 Mo1 K1 O9 2_655 . . . 9.68(12) ?
K1 Mo1 K1 O9 2 . . . 128.80(13) ?
K2 Mo1 K1 O9 2 . . . -153.86(12) ?
O2 Mo1 K1 O1 . . . . -95.2(3) ?
O3 Mo1 K1 O1 . . . . -180.0(3) ?
O4 Mo1 K1 O1 . . . . 97.5(3) ?
K2 Mo1 K1 O1 2_655 . . . -48.4(2) ?
K1 Mo1 K1 O1 2 . . . 70.7(2) ?
K2 Mo1 K1 O1 2 . . . 148.1(2) ?
O1 Mo1 K1 Co2 . . . . 149.4(2) ?
O2 Mo1 K1 Co2 . . . . 54.20(19) ?
O3 Mo1 K1 Co2 . . . . -30.6(2) ?
O4 Mo1 K1 Co2 . . . . -113.13(18) ?
K2 Mo1 K1 Co2 2_655 . . . 101.01(4) ?
K1 Mo1 K1 Co2 2 . . . -139.87(7) ?
K2 Mo1 K1 Co2 2 . . . -62.53(4) ?
O1 Mo1 K1 Co1 . . . 1_545 -35.7(2) ?
O2 Mo1 K1 Co1 . . . 1_545 -130.88(19) ?
O3 Mo1 K1 Co1 . . . 1_545 144.4(2) ?
O4 Mo1 K1 Co1 . . . 1_545 61.79(19) ?
K2 Mo1 K1 Co1 2_655 . . 1_545 -84.07(6) ?
K1 Mo1 K1 Co1 2 . . 1_545 35.05(8) ?
K2 Mo1 K1 Co1 2 . . 1_545 112.39(6) ?
O1 Mo1 K1 Mo3 . . . . 85.8(2) ?
O2 Mo1 K1 Mo3 . . . . -9.38(19) ?
O3 Mo1 K1 Mo3 . . . . -94.1(2) ?
O4 Mo1 K1 Mo3 . . . . -176.71(18) ?
K2 Mo1 K1 Mo3 2_655 . . . 37.43(4) ?
K1 Mo1 K1 Mo3 2 . . . 156.55(6) ?
K2 Mo1 K1 Mo3 2 . . . -126.12(4) ?
O1 Mo1 K1 Mo2 . . . 1_445 -103.5(2) ?
O2 Mo1 K1 Mo2 . . . 1_445 161.28(19) ?
O3 Mo1 K1 Mo2 . . . 1_445 76.5(2) ?
O4 Mo1 K1 Mo2 . . . 1_445 -6.05(19) ?
K2 Mo1 K1 Mo2 2_655 . . 1_445 -151.91(5) ?
K1 Mo1 K1 Mo2 2 . . 1_445 -32.79(8) ?
K2 Mo1 K1 Mo2 2 . . 1_445 44.55(6) ?
O5 K1 K2 O1 1_445 . . . 79.5(2) ?
O7 K1 K2 O1 3_666 . . . -68.2(2) ?
O4 K1 K2 O1 2_545 . . . 103.3(2) ?
O3 K1 K2 O1 . . . . -7.68(19) ?
O10 K1 K2 O1 3_656 . . . 167.47(18) ?
O9 K1 K2 O1 . . . . -83.4(2) ?
Co2 K1 K2 O1 . . . . -37.26(16) ?
Co1 K1 K2 O1 1_545 . . . 136.79(16) ?
Mo3 K1 K2 O1 . . . . -81.89(15) ?
Mo1 K1 K2 O1 . . . . -4.69(15) ?
Mo2 K1 K2 O1 1_445 . . . 105.26(16) ?
O5 K1 K2 O5 1_445 . . 1_545 -129.1(2) ?
O7 K1 K2 O5 3_666 . . 1_545 83.2(2) ?
O4 K1 K2 O5 2_545 . . 1_545 -105.31(18) ?
O3 K1 K2 O5 . . . 1_545 143.75(16) ?
O10 K1 K2 O5 3_656 . . 1_545 -41.10(16) ?
O9 K1 K2 O5 . . . 1_545 68.01(19) ?
O1 K1 K2 O5 . . . 1_545 151.4(2) ?
Co2 K1 K2 O5 . . . 1_545 114.17(12) ?
Co1 K1 K2 O5 1_545 . . 1_545 -71.78(12) ?
Mo3 K1 K2 O5 . . . 1_545 69.55(12) ?
Mo1 K1 K2 O5 . . . 1_545 146.75(13) ?
Mo2 K1 K2 O5 1_445 . . 1_545 -103.30(13) ?
O5 K1 K2 O2 1_445 . . 2_645 -160.5(4) ?
O7 K1 K2 O2 3_666 . . 2_645 51.8(4) ?
O4 K1 K2 O2 2_545 . . 2_645 -136.7(4) ?
O3 K1 K2 O2 . . . 2_645 112.3(4) ?
O10 K1 K2 O2 3_656 . . 2_645 -72.5(4) ?
O9 K1 K2 O2 . . . 2_645 36.6(4) ?
O1 K1 K2 O2 . . . 2_645 120.0(4) ?
Co2 K1 K2 O2 . . . 2_645 82.8(4) ?
Co1 K1 K2 O2 1_545 . . 2_645 -103.2(4) ?
Mo3 K1 K2 O2 . . . 2_645 38.1(4) ?
Mo1 K1 K2 O2 . . . 2_645 115.3(4) ?
Mo2 K1 K2 O2 1_445 . . 2_645 -134.7(4) ?
O5 K1 K2 O6 1_445 . . 2_645 74.7(2) ?
O7 K1 K2 O6 3_666 . . 2_645 -73.0(2) ?
O4 K1 K2 O6 2_545 . . 2_645 98.5(2) ?
O3 K1 K2 O6 . . . 2_645 -12.44(19) ?
O10 K1 K2 O6 3_656 . . 2_645 162.70(18) ?
O9 K1 K2 O6 . . . 2_645 -88.2(2) ?
O1 K1 K2 O6 . . . 2_645 -4.76(19) ?
Co2 K1 K2 O6 . . . 2_645 -42.02(17) ?
Co1 K1 K2 O6 1_545 . . 2_645 132.03(16) ?
Mo3 K1 K2 O6 . . . 2_645 -86.65(16) ?
Mo1 K1 K2 O6 . . . 2_645 -9.45(15) ?
Mo2 K1 K2 O6 1_445 . . 2_645 100.50(16) ?
O5 K1 K2 O9 1_445 . . . 162.9(2) ?
O7 K1 K2 O9 3_666 . . . 15.2(2) ?
O4 K1 K2 O9 2_545 . . . -173.3(2) ?
O3 K1 K2 O9 . . . . 75.75(19) ?
O10 K1 K2 O9 3_656 . . . -109.10(19) ?
O1 K1 K2 O9 . . . . 83.4(2) ?
Co2 K1 K2 O9 . . . . 46.17(16) ?
Co1 K1 K2 O9 1_545 . . . -139.78(16) ?
Mo3 K1 K2 O9 . . . . 1.54(15) ?
Mo1 K1 K2 O9 . . . . 78.74(16) ?
Mo2 K1 K2 O9 1_445 . . . -171.31(17) ?
O5 K1 K2 O4 1_445 . . 2_545 -23.79(18) ?
O7 K1 K2 O4 3_666 . . 2_545 -171.5(2) ?
O3 K1 K2 O4 . . . 2_545 -110.94(16) ?
O10 K1 K2 O4 3_656 . . 2_545 64.21(16) ?
O9 K1 K2 O4 . . . 2_545 173.3(2) ?
O1 K1 K2 O4 . . . 2_545 -103.3(2) ?
Co2 K1 K2 O4 . . . 2_545 -140.52(14) ?
Co1 K1 K2 O4 1_545 . . 2_545 33.53(13) ?
Mo3 K1 K2 O4 . . . 2_545 174.86(14) ?
Mo1 K1 K2 O4 . . . 2_545 -107.94(13) ?
Mo2 K1 K2 O4 1_445 . . 2_545 2.01(13) ?
O5 K1 K2 Mo2 1_445 . . 1_545 -105.69(13) ?
O7 K1 K2 Mo2 3_666 . . 1_545 106.63(17) ?
O4 K1 K2 Mo2 2_545 . . 1_545 -81.91(13) ?
O3 K1 K2 Mo2 . . . 1_545 167.16(11) ?
O10 K1 K2 Mo2 3_656 . . 1_545 -17.70(10) ?
O9 K1 K2 Mo2 . . . 1_545 91.41(16) ?
O1 K1 K2 Mo2 . . . 1_545 174.84(16) ?
Co2 K1 K2 Mo2 . . . 1_545 137.58(5) ?
Co1 K1 K2 Mo2 1_545 . . 1_545 -48.37(4) ?
Mo3 K1 K2 Mo2 . . . 1_545 92.95(4) ?
Mo1 K1 K2 Mo2 . . . 1_545 170.15(6) ?
Mo2 K1 K2 Mo2 1_445 . . 1_545 -79.90(6) ?
O5 K1 K2 Co1 1_445 . . 2_645 105.8(2) ?
O7 K1 K2 Co1 3_666 . . 2_645 -41.9(3) ?
O4 K1 K2 Co1 2_545 . . 2_645 129.6(2) ?
O3 K1 K2 Co1 . . . 2_645 18.7(2) ?
O10 K1 K2 Co1 3_656 . . 2_645 -166.19(19) ?
O9 K1 K2 Co1 . . . 2_645 -57.1(2) ?
O1 K1 K2 Co1 . . . 2_645 26.3(2) ?
Co2 K1 K2 Co1 . . . 2_645 -10.9(2) ?
Co1 K1 K2 Co1 1_545 . . 2_645 163.13(18) ?
Mo3 K1 K2 Co1 . . . 2_645 -55.54(18) ?
Mo1 K1 K2 Co1 . . . 2_645 21.66(17) ?
Mo2 K1 K2 Co1 1_445 . . 2_645 131.61(16) ?
O5 K1 K2 Mo1 1_445 . . 2_645 -109.09(18) ?
O7 K1 K2 Mo1 3_666 . . 2_645 103.2(2) ?
O4 K1 K2 Mo1 2_545 . . 2_645 -85.31(19) ?
O3 K1 K2 Mo1 . . . 2_645 163.75(16) ?
O10 K1 K2 Mo1 3_656 . . 2_645 -21.10(17) ?
O9 K1 K2 Mo1 . . . 2_645 88.0(2) ?
O1 K1 K2 Mo1 . . . 2_645 171.4(2) ?
Co2 K1 K2 Mo1 . . . 2_645 134.17(13) ?
Co1 K1 K2 Mo1 1_545 . . 2_645 -51.78(13) ?
Mo3 K1 K2 Mo1 . . . 2_645 89.55(14) ?
Mo1 K1 K2 Mo1 . . . 2_645 166.75(15) ?
Mo2 K1 K2 Mo1 1_445 . . 2_645 -83.30(15) ?
O5 K1 K2 Mo2 1_445 . . 2_645 64.07(14) ?
O7 K1 K2 Mo2 3_666 . . 2_645 -83.61(17) ?
O4 K1 K2 Mo2 2_545 . . 2_645 87.86(14) ?
O3 K1 K2 Mo2 . . . 2_645 -23.08(12) ?
O10 K1 K2 Mo2 3_656 . . 2_645 152.07(11) ?
O9 K1 K2 Mo2 . . . 2_645 -98.83(16) ?
O1 K1 K2 Mo2 . . . 2_645 -15.40(14) ?
Co2 K1 K2 Mo2 . . . 2_645 -52.66(8) ?
Co1 K1 K2 Mo2 1_545 . . 2_645 121.39(7) ?
Mo3 K1 K2 Mo2 . . . 2_645 -97.28(6) ?
Mo1 K1 K2 Mo2 . . . 2_645 -20.08(5) ?
Mo2 K1 K2 Mo2 1_445 . . 2_645 89.87(7) ?
O5 K1 K2 Mo1 1_445 . . 2_545 1.78(12) ?
O7 K1 K2 Mo1 3_666 . . 2_545 -145.90(17) ?
O4 K1 K2 Mo1 2_545 . . 2_545 25.57(13) ?
O3 K1 K2 Mo1 . . . 2_545 -85.37(11) ?
O10 K1 K2 Mo1 3_656 . . 2_545 89.78(10) ?
O9 K1 K2 Mo1 . . . 2_545 -161.12(16) ?
O1 K1 K2 Mo1 . . . 2_545 -77.69(15) ?
Co2 K1 K2 Mo1 . . . 2_545 -114.95(6) ?
Co1 K1 K2 Mo1 1_545 . . 2_545 59.10(3) ?
Mo3 K1 K2 Mo1 . . . 2_545 -159.57(4) ?
Mo1 K1 K2 Mo1 . . . 2_545 -82.37(3) ?
Mo2 K1 K2 Mo1 1_445 . . 2_545 27.58(4) ?
O2 Mo1 O1 K2 . . . . 70.2(15) ?
O3 Mo1 O1 K2 . . . . -47.7(16) ?
O4 Mo1 O1 K2 . . . . -167.7(15) ?
K1 Mo1 O1 K2 . . . . -47.7(15) ?
K2 Mo1 O1 K2 2_655 . . . 84.7(15) ?
K1 Mo1 O1 K2 2 . . . 150.9(15) ?
K2 Mo1 O1 K2 2 . . . -145.8(12) ?
O2 Mo1 O1 K1 . . . . 117.92(19) ?
O3 Mo1 O1 K1 . . . . 0.0(2) ?
O4 Mo1 O1 K1 . . . . -120.04(18) ?
K2 Mo1 O1 K1 2_655 . . . 132.42(15) ?
K1 Mo1 O1 K1 2 . . . -161.41(5) ?
K2 Mo1 O1 K1 2 . . . -98.1(4) ?
O5 K2 O1 Mo1 1_545 . . . 1.8(17) ?
O2 K2 O1 Mo1 2_645 . . . -108.3(15) ?
O6 K2 O1 Mo1 2_645 . . . -135.7(15) ?
O9 K2 O1 Mo1 . . . . -6.0(15) ?
O4 K2 O1 Mo1 2_545 . . . 92.0(15) ?
Mo2 K2 O1 Mo1 1_545 . . . 40.3(17) ?
Co1 K2 O1 Mo1 2_645 . . . -121.0(15) ?
Mo1 K2 O1 Mo1 2_645 . . . -120.4(14) ?
K1 K2 O1 Mo1 . . . . 48.2(15) ?
Mo2 K2 O1 Mo1 2_645 . . . -150.4(16) ?
Mo1 K2 O1 Mo1 2_545 . . . 115.9(16) ?
O5 K2 O1 K1 1_545 . . . -46.5(3) ?
O2 K2 O1 K1 2_645 . . . -156.57(19) ?
O6 K2 O1 K1 2_645 . . . 176.03(16) ?
O9 K2 O1 K1 . . . . -54.21(15) ?
O4 K2 O1 K1 2_545 . . . 43.80(12) ?
Mo2 K2 O1 K1 1_545 . . . -7.9(3) ?
Co1 K2 O1 K1 2_645 . . . -169.21(9) ?
Mo1 K2 O1 K1 2_645 . . . -168.7(3) ?
Mo2 K2 O1 K1 2_645 . . . 161.41(17) ?
Mo1 K2 O1 K1 2_545 . . . 67.65(9) ?
O5 K1 O1 Mo1 1_445 . . . 73.8(2) ?
O7 K1 O1 Mo1 3_666 . . . -34.4(2) ?
O4 K1 O1 Mo1 2_545 . . . 137.3(2) ?
O3 K1 O1 Mo1 . . . . -0.02(16) ?
O10 K1 O1 Mo1 3_656 . . . 174.06(18) ?
O9 K1 O1 Mo1 . . . . -108.0(2) ?
Co2 K1 O1 Mo1 . . . . -25.12(16) ?
Co1 K1 O1 Mo1 1_545 . . . 149.82(17) ?
Mo3 K1 O1 Mo1 . . . . -85.33(18) ?
Mo2 K1 O1 Mo1 1_445 . . . 91.56(19) ?
O5 K1 O1 K2 1_445 . . . -115.64(17) ?
O7 K1 O1 K2 3_666 . . . 136.14(16) ?
O4 K1 O1 K2 2_545 . . . -52.18(15) ?
O3 K1 O1 K2 . . . . 170.5(2) ?
O10 K1 O1 K2 3_656 . . . -15.4(2) ?
O9 K1 O1 K2 . . . . 62.56(17) ?
Co2 K1 O1 K2 . . . . 145.41(14) ?
Co1 K1 O1 K2 1_545 . . . -39.66(13) ?
Mo3 K1 O1 K2 . . . . 85.20(12) ?
Mo1 K1 O1 K2 . . . . 170.5(3) ?
Mo2 K1 O1 K2 1_445 . . . -97.92(13) ?
O1 Mo1 O2 Co1 . . . . -110.5(4) ?
O3 Mo1 O2 Co1 . . . . 6.8(4) ?
O4 Mo1 O2 Co1 . . . . 128.0(3) ?
K1 Mo1 O2 Co1 . . . . -40.9(4) ?
K2 Mo1 O2 Co1 2_655 . . . -130.9(5) ?
K1 Mo1 O2 Co1 2 . . . 143.6(4) ?
K2 Mo1 O2 Co1 2 . . . 85.9(3) ?
O1 Mo1 O2 K2 . . . 2_655 20.3(3) ?
O3 Mo1 O2 K2 . . . 2_655 137.7(2) ?
O4 Mo1 O2 K2 . . . 2_655 -101.2(2) ?
K1 Mo1 O2 K2 . . . 2_655 89.9(2) ?
K1 Mo1 O2 K2 2 . . 2_655 -85.49(18) ?
K2 Mo1 O2 K2 2 . . 2_655 -143.27(18) ?
O4 Co1 O2 Mo1 2 . . . -138.7(4) ?
O6 Co1 O2 Mo1 . . . . 128.4(4) ?
O10 Co1 O2 Mo1 3_666 . . . 14.4(13) ?
O8 Co1 O2 Mo1 1_455 . . . -44.1(4) ?
O12 Co1 O2 Mo1 . . . . 36.5(4) ?
K1 Co1 O2 Mo1 1_565 . . . -121.4(3) ?
K2 Co1 O2 Mo1 2_655 . . . 134.6(5) ?
O4 Co1 O2 K2 2 . . 2_655 86.7(2) ?
O6 Co1 O2 K2 . . . 2_655 -6.2(2) ?
O10 Co1 O2 K2 3_666 . . 2_655 -120.2(10) ?
O8 Co1 O2 K2 1_455 . . 2_655 -178.62(19) ?
O12 Co1 O2 K2 . . . 2_655 -98.07(19) ?
K1 Co1 O2 K2 1_565 . . 2_655 104.03(19) ?
O1 Mo1 O3 Co2 . . . . 111.6(4) ?
O2 Mo1 O3 Co2 . . . . -5.6(4) ?
O4 Mo1 O3 Co2 . . . . -127.8(3) ?
K1 Mo1 O3 Co2 . . . . 111.6(4) ?
K2 Mo1 O3 Co2 2_655 . . . 34.2(5) ?
K1 Mo1 O3 Co2 2 . . . -95.4(3) ?
K2 Mo1 O3 Co2 2 . . . -97.3(3) ?
O1 Mo1 O3 K1 . . . . 0.0(3) ?
O2 Mo1 O3 K1 . . . . -117.2(2) ?
O4 Mo1 O3 K1 . . . . 120.6(2) ?
K2 Mo1 O3 K1 2_655 . . . -77.4(3) ?
K1 Mo1 O3 K1 2 . . . 152.99(11) ?
K2 Mo1 O3 K1 2 . . . 151.1(2) ?
O7 Co2 O3 Mo1 3_666 . . . -134.8(3) ?
O11 Co2 O3 Mo1 1_455 . . . 130.6(3) ?
O8 Co2 O3 Mo1 1_455 . . . 44.3(4) ?
O12 Co2 O3 Mo1 . . . . -41.4(4) ?
O11 Co2 O3 Mo1 3_666 . . . -38(2) ?
K1 Co2 O3 Mo1 . . . . -117.9(4) ?
O7 Co2 O3 K1 3_666 . . . -16.92(19) ?
O11 Co2 O3 K1 1_455 . . . -111.51(17) ?
O8 Co2 O3 K1 1_455 . . . 162.22(16) ?
O12 Co2 O3 K1 . . . . 76.56(17) ?
O11 Co2 O3 K1 3_666 . . . 80(2) ?
O5 K1 O3 Mo1 1_445 . . . -110.7(2) ?
O7 K1 O3 Mo1 3_666 . . . 145.5(3) ?
O4 K1 O3 Mo1 2_545 . . . -41.0(2) ?
O10 K1 O3 Mo1 3_656 . . . -85.1(18) ?
O9 K1 O3 Mo1 . . . . 52.1(2) ?
O1 K1 O3 Mo1 . . . . 0.02(16) ?
Co2 K1 O3 Mo1 . . . . 132.0(3) ?
Co1 K1 O3 Mo1 1_545 . . . -52.1(3) ?
Mo3 K1 O3 Mo1 . . . . 78.3(2) ?
Mo2 K1 O3 Mo1 1_445 . . . -114.16(19) ?
O5 K1 O3 Co2 1_445 . . . 117.33(19) ?
O7 K1 O3 Co2 3_666 . . . 13.51(16) ?
O4 K1 O3 Co2 2_545 . . . -173.02(17) ?
O10 K1 O3 Co2 3_656 . . . 142.9(18) ?
O9 K1 O3 Co2 . . . . -79.91(18) ?
O1 K1 O3 Co2 . . . . -132.0(2) ?
Co1 K1 O3 Co2 1_545 . . . 175.88(9) ?
Mo3 K1 O3 Co2 . . . . -53.70(14) ?
Mo1 K1 O3 Co2 . . . . -132.0(3) ?
Mo2 K1 O3 Co2 1_445 . . . 113.86(14) ?
O1 Mo1 O4 Co1 . . . 2_545 25.8(4) ?
O2 Mo1 O4 Co1 . . . 2_545 145.8(3) ?
O3 Mo1 O4 Co1 . . . 2_545 -93.4(3) ?
K1 Mo1 O4 Co1 . . . 2_545 -45.7(3) ?
K2 Mo1 O4 Co1 2_655 . . 2_545 100.3(3) ?
K1 Mo1 O4 Co1 2 . . 2_545 121.1(4) ?
K2 Mo1 O4 Co1 2 . . 2_545 -139.2(4) ?
O1 Mo1 O4 K1 . . . 2 -95.2(3) ?
O2 Mo1 O4 K1 . . . 2 24.7(3) ?
O3 Mo1 O4 K1 . . . 2 145.5(2) ?
K1 Mo1 O4 K1 . . . 2 -166.76(9) ?
K2 Mo1 O4 K1 2_655 . . 2 -20.8(2) ?
K2 Mo1 O4 K1 2 . . 2 99.7(2) ?
O1 Mo1 O4 K2 . . . 2 165.1(2) ?
O2 Mo1 O4 K2 . . . 2 -75.0(2) ?
O3 Mo1 O4 K2 . . . 2 45.8(3) ?
K1 Mo1 O4 K2 . . . 2 93.56(17) ?
K2 Mo1 O4 K2 2_655 . . 2 -120.49(16) ?
K1 Mo1 O4 K2 2 . . 2 -99.7(2) ?
O5 Mo2 O6 Co1 . . . . -95.8(4) ?
O7 Mo2 O6 Co1 . . . . 19.1(5) ?
O8 Mo2 O6 Co1 . . . . 144.7(4) ?
K2 Mo2 O6 Co1 1_565 . . . -96.0(4) ?
K1 Mo2 O6 Co1 1_665 . . . -107.4(4) ?
K2 Mo2 O6 Co1 2_655 . . . 173.5(6) ?
O5 Mo2 O6 K2 . . . 2_655 90.7(3) ?
O7 Mo2 O6 K2 . . . 2_655 -154.3(2) ?
O8 Mo2 O6 K2 . . . 2_655 -28.7(3) ?
K2 Mo2 O6 K2 1_565 . . 2_655 90.6(2) ?
K1 Mo2 O6 K2 1_665 . . 2_655 79.2(3) ?
O2 Co1 O6 Mo2 . . . . -168.2(4) ?
O4 Co1 O6 Mo2 2 . . . 99.4(4) ?
O10 Co1 O6 Mo2 3_666 . . . 2.5(4) ?
O8 Co1 O6 Mo2 1_455 . . . -57.2(15) ?
O12 Co1 O6 Mo2 . . . . -78.5(4) ?
K1 Co1 O6 Mo2 1_565 . . . 52.2(4) ?
K2 Co1 O6 Mo2 2_655 . . . -174.3(5) ?
O2 Co1 O6 K2 . . . 2_655 6.0(2) ?
O4 Co1 O6 K2 2 . . 2_655 -86.30(18) ?
O10 Co1 O6 K2 3_666 . . 2_655 176.75(17) ?
O8 Co1 O6 K2 1_455 . . 2_655 117.1(13) ?
O12 Co1 O6 K2 . . . 2_655 95.76(18) ?
K1 Co1 O6 K2 1_565 . . 2_655 -133.50(12) ?
O6 Mo2 O5 K2 . . . 1_565 -0.2(3) ?
O7 Mo2 O5 K2 . . . 1_565 -119.6(2) ?
O8 Mo2 O5 K2 . . . 1_565 122.8(2) ?
K1 Mo2 O5 K2 1_665 . . 1_565 168.7(4) ?
K2 Mo2 O5 K2 2_655 . . 1_565 38.9(2) ?
O6 Mo2 O5 K1 . . . 1_665 -168.9(2) ?
O7 Mo2 O5 K1 . . . 1_665 71.6(3) ?
O8 Mo2 O5 K1 . . . 1_665 -45.9(3) ?
K2 Mo2 O5 K1 1_565 . . 1_665 -168.7(4) ?
K2 Mo2 O5 K1 2_655 . . 1_665 -129.9(2) ?
O5 Mo2 O7 Co2 . . . 3_666 -157.1(3) ?
O6 Mo2 O7 Co2 . . . 3_666 86.3(3) ?
O8 Mo2 O7 Co2 . . . 3_666 -41.2(3) ?
K2 Mo2 O7 Co2 1_565 . . 3_666 161.58(18) ?
K1 Mo2 O7 Co2 1_665 . . 3_666 -121.8(3) ?
K2 Mo2 O7 Co2 2_655 . . 3_666 59.7(4) ?
O5 Mo2 O7 K1 . . . 3_666 25.9(4) ?
O6 Mo2 O7 K1 . . . 3_666 -90.7(4) ?
O8 Mo2 O7 K1 . . . 3_666 141.9(4) ?
K2 Mo2 O7 K1 1_565 . . 3_666 -15.4(5) ?
K1 Mo2 O7 K1 1_665 . . 3_666 61.2(4) ?
K2 Mo2 O7 K1 2_655 . . 3_666 -117.2(3) ?
O5 Mo2 O8 Co2 . . . 1_655 164.3(2) ?
O6 Mo2 O8 Co2 . . . 1_655 -76.4(3) ?
O7 Mo2 O8 Co2 . . . 1_655 50.1(3) ?
K2 Mo2 O8 Co2 1_565 . . 1_655 -153.78(15) ?
K1 Mo2 O8 Co2 1_665 . . 1_655 138.0(2) ?
K2 Mo2 O8 Co2 2_655 . . 1_655 -93.7(2) ?
O5 Mo2 O8 Co1 . . . 1_655 13.6(4) ?
O6 Mo2 O8 Co1 . . . 1_655 132.9(3) ?
O7 Mo2 O8 Co1 . . . 1_655 -100.6(4) ?
K2 Mo2 O8 Co1 1_565 . . 1_655 55.5(4) ?
K1 Mo2 O8 Co1 1_665 . . 1_655 -12.7(3) ?
K2 Mo2 O8 Co1 2_655 . . 1_655 115.6(3) ?
O10 Mo3 O9 K1 . . . . 57.1(2) ?
O11 Mo3 O9 K1 . . . . 176.44(18) ?
O12 Mo3 O9 K1 . . . . -64.5(3) ?
O10 Mo3 O9 K2 . . . . -143.9(18) ?
O11 Mo3 O9 K2 . . . . -24.5(19) ?
O12 Mo3 O9 K2 . . . . 94.5(18) ?
K1 Mo3 O9 K2 . . . . 159(2) ?
O5 K1 O9 Mo3 1_445 . . . 129.6(4) ?
O7 K1 O9 Mo3 3_666 . . . 7.1(2) ?
O4 K1 O9 Mo3 2_545 . . . -178.3(2) ?
O3 K1 O9 Mo3 . . . . 73.8(2) ?
O10 K1 O9 Mo3 3_656 . . . -109.5(2) ?
O1 K1 O9 Mo3 . . . . 124.7(3) ?
Co2 K1 O9 Mo3 . . . . 39.5(2) ?
Co1 K1 O9 Mo3 1_545 . . . -145.3(2) ?
Mo1 K1 O9 Mo3 . . . . 96.4(2) ?
Mo2 K1 O9 Mo3 1_445 . . . -156.2(3) ?
O5 K1 O9 K2 1_445 . . . -47.1(5) ?
O7 K1 O9 K2 3_666 . . . -169.57(15) ?
O4 K1 O9 K2 2_545 . . . 5.00(16) ?
O3 K1 O9 K2 . . . . -102.86(16) ?
O10 K1 O9 K2 3_656 . . . 73.79(16) ?
O1 K1 O9 K2 . . . . -51.97(14) ?
Co2 K1 O9 K2 . . . . -137.21(13) ?
Co1 K1 O9 K2 1_545 . . . 38.01(14) ?
Mo3 K1 O9 K2 . . . . -176.7(3) ?
Mo1 K1 O9 K2 . . . . -80.30(11) ?
Mo2 K1 O9 K2 1_445 . . . 27.1(5) ?
O1 K2 O9 Mo3 . . . . -91.4(18) ?
O5 K2 O9 Mo3 1_545 . . . 93.9(18) ?
O2 K2 O9 Mo3 2_645 . . . 33.7(19) ?
O6 K2 O9 Mo3 2_645 . . . -38.9(19) ?
O4 K2 O9 Mo3 2_545 . . . -164.1(18) ?
Mo2 K2 O9 Mo3 1_545 . . . 116.5(18) ?
Co1 K2 O9 Mo3 2_645 . . . -2.5(19) ?
Mo1 K2 O9 Mo3 2_645 . . . 61.6(19) ?
K1 K2 O9 Mo3 . . . . -159.5(19) ?
Mo2 K2 O9 Mo3 2_645 . . . -62.3(18) ?
Mo1 K2 O9 Mo3 2_545 . . . -143.1(18) ?
O1 K2 O9 K1 . . . . 68.14(18) ?
O5 K2 O9 K1 1_545 . . . -106.59(17) ?
O2 K2 O9 K1 2_645 . . . -166.75(14) ?
O6 K2 O9 K1 2_645 . . . 120.67(15) ?
O4 K2 O9 K1 2_545 . . . -4.58(14) ?
Mo2 K2 O9 K1 1_545 . . . -83.97(11) ?
Co1 K2 O9 K1 2_645 . . . 157.01(9) ?
Mo1 K2 O9 K1 2_645 . . . -138.86(10) ?
Mo2 K2 O9 K1 2_645 . . . 97.28(12) ?
Mo1 K2 O9 K1 2_545 . . . 16.44(14) ?
O9 Mo3 O10 Co1 . . . 3_666 171.5(3) ?
O11 Mo3 O10 Co1 . . . 3_666 54.1(3) ?
O12 Mo3 O10 Co1 . . . 3_666 -73.1(3) ?
K1 Mo3 O10 Co1 . . . 3_666 -146.6(3) ?
O9 Mo3 O10 K1 . . . 3_656 36.1(4) ?
O11 Mo3 O10 K1 . . . 3_656 -81.2(3) ?
O12 Mo3 O10 K1 . . . 3_656 151.6(3) ?
K1 Mo3 O10 K1 . . . 3_656 78.1(3) ?
O9 Mo3 O11 Co2 . . . 1_655 -29.4(5) ?
O10 Mo3 O11 Co2 . . . 1_655 85.3(4) ?
O12 Mo3 O11 Co2 . . . 1_655 -145.3(4) ?
K1 Mo3 O11 Co2 . . . 1_655 -21.7(7) ?
O9 Mo3 O11 Co2 . . . 3_666 -165.3(2) ?
O10 Mo3 O11 Co2 . . . 3_666 -50.6(3) ?
O12 Mo3 O11 Co2 . . . 3_666 78.8(3) ?
K1 Mo3 O11 Co2 . . . 3_666 -157.6(2) ?
O9 Mo3 O12 Co2 . . . . 73.7(4) ?
O10 Mo3 O12 Co2 . . . . -40.9(4) ?
O11 Mo3 O12 Co2 . . . . -168.6(3) ?
K1 Mo3 O12 Co2 . . . . 29.0(3) ?
O9 Mo3 O12 Co1 . . . . -85.1(4) ?
O10 Mo3 O12 Co1 . . . . 160.3(3) ?
O11 Mo3 O12 Co1 . . . . 32.6(4) ?
K1 Mo3 O12 Co1 . . . . -129.9(3) ?
O3 Co2 O12 Mo3 . . . . -80.0(4) ?
O7 Co2 O12 Mo3 3_666 . . . 17.9(4) ?
O11 Co2 O12 Mo3 1_455 . . . 126.4(5) ?
O8 Co2 O12 Mo3 1_455 . . . -173.5(4) ?
O11 Co2 O12 Mo3 3_666 . . . 100.3(3) ?
K1 Co2 O12 Mo3 . . . . -30.1(3) ?
O3 Co2 O12 Co1 . . . . 84.5(2) ?
O7 Co2 O12 Co1 3_666 . . . -177.60(18) ?
O11 Co2 O12 Co1 1_455 . . . -69.1(6) ?
O8 Co2 O12 Co1 1_455 . . . -8.98(18) ?
O11 Co2 O12 Co1 3_666 . . . -95.16(18) ?
K1 Co2 O12 Co1 . . . . 134.43(16) ?
O2 Co1 O12 Mo3 . . . . 83.5(4) ?
O4 Co1 O12 Mo3 2 . . . -166.4(19) ?
O6 Co1 O12 Mo3 . . . . -10.1(4) ?
O10 Co1 O12 Mo3 3_666 . . . -100.3(4) ?
O8 Co1 O12 Mo3 1_455 . . . 172.9(4) ?
K1 Co1 O12 Mo3 1_565 . . . -115.8(3) ?
K2 Co1 O12 Mo3 2_655 . . . 37.7(3) ?
O2 Co1 O12 Co2 . . . . -80.6(2) ?
O4 Co1 O12 Co2 2 . . . 29(2) ?
O6 Co1 O12 Co2 . . . . -174.26(19) ?
O10 Co1 O12 Co2 3_666 . . . 95.5(2) ?
O8 Co1 O12 Co2 1_455 . . . 8.72(18) ?
K1 Co1 O12 Co2 1_565 . . . 80.1(2) ?
K2 Co1 O12 Co2 2_655 . . . -126.50(14) ?
